data_7225097
loop_
_publ_author_name
'Sun, Ou'
'Chen, Peng'
'Li, Hong-Feng'
'Gao, Ting'
'Sun, Wen-Bin'
'Li, Guang-Ming'
'Yan, Peng-Fei'

_publ_section_title
;
 A series of dinuclear lanthanide(iii) complexes constructed from Schiff
 base and \b-diketonate ligands: synthesis, structure, luminescence and
 SMM behavior
;
_journal_issue 24
_journal_name_full CrystEngComm
_journal_page_first 4627
_journal_paper_doi 10.1039/C6CE00354K
_journal_volume 18
_journal_year 2016
_chemical_formula_moiety 'C104 H80 Eu2 N4 O12, 2(O)'
_chemical_formula_sum 'C104 H80 Eu2 N4 O14'
_chemical_formula_weight 1913.64
_chemical_name_systematic
;
 ? 
;
_space_group_crystal_system triclinic
_space_group_IT_number 2
_space_group_name_Hall '-P 1'
_space_group_name_H-M_alt 'P -1'
_symmetry_space_group_name_Hall '-P 1'
_symmetry_space_group_name_H-M 'P -1'
_atom_sites_solution_hydrogens geom
_atom_sites_solution_primary direct
_atom_sites_solution_secondary difmap
_audit_creation_date 2016-04-25
_audit_creation_method
;
Olex2 1.2
(compiled 2015.01.26 svn.r3150 for OlexSys, GUI svn.r4998)
;
_audit_update_record
;
2016-04-26 deposited with the CCDC.
2016-05-04 downloaded from the CCDC.
;
_cell_angle_alpha 85.747(2)
_cell_angle_beta 88.605(3)
_cell_angle_gamma 63.083(3)
_cell_formula_units_Z 1
_cell_length_a 13.2476(4)
_cell_length_b 13.6218(4)
_cell_length_c 14.1692(5)
_cell_measurement_reflns_used 8007
_cell_measurement_temperature 293(2)
_cell_measurement_theta_max 29.6457
_cell_measurement_theta_min 3.0725
_cell_volume 2273.51(14)
_computing_cell_refinement
;
CrysAlisPro, Agilent Technologies,
Version 1.171.35.21 (release 20-01-2012 CrysAlis171 .NET)
(compiled Jan 23 2012,18:06:46)
;
_computing_data_collection
;
CrysAlisPro, Agilent Technologies,
Version 1.171.35.21 (release 20-01-2012 CrysAlis171 .NET)
(compiled Jan 23 2012,18:06:46)
;
_computing_data_reduction
;
CrysAlisPro, Agilent Technologies,
Version 1.171.35.21 (release 20-01-2012 CrysAlis171 .NET)
(compiled Jan 23 2012,18:06:46)
;
_computing_molecular_graphics 'Olex2 (Dolomanov et al., 2009)'
_computing_publication_material 'Olex2 (Dolomanov et al., 2009)'
_computing_structure_refinement 'ShelXL (Sheldrick, 2008)'
_computing_structure_solution 'SIR2004 (Burla et al., 2007)'
_diffrn_ambient_temperature 293.15
_diffrn_detector_area_resol_mean 16.1954
_diffrn_measured_fraction_theta_full 0.998
_diffrn_measured_fraction_theta_max 0.998
_diffrn_measurement_details
;
  1 omega   38.00  101.00   1.0000   13.0000
omega____ theta____ kappa____ phi______ frames
    -       25.5830  178.0000   60.0000 63

  2 omega  -24.00   55.00   1.0000   13.0000
omega____ theta____ kappa____ phi______ frames
    -       25.5830  -99.0000   60.0000 79

  3 omega   -5.00   23.00   1.0000   13.0000
omega____ theta____ kappa____ phi______ frames
    -      -26.6768  -99.0000 -120.0000 28

  4 omega -110.00  -63.00   1.0000   13.0000
omega____ theta____ kappa____ phi______ frames
    -      -26.6768 -178.0000   30.0000 47

  5 omega -102.00    8.00   1.0000   13.0000
omega____ theta____ kappa____ phi______ frames
    -      -26.6768  -77.0000 -150.0000 110

  6 omega  -65.00  -40.00   1.0000   13.0000
omega____ theta____ kappa____ phi______ frames
    -      -26.6768   34.0000   79.0000 25

  7 omega  -77.00   51.00   1.0000   13.0000
omega____ theta____ kappa____ phi______ frames
    -      -26.6768    6.0000  173.0000 128
;
_diffrn_measurement_device_type 'Xcalibur, Eos'
_diffrn_measurement_method '\w scans'
_diffrn_orient_matrix_UB_11 -0.0018816000
_diffrn_orient_matrix_UB_12 0.0258664000
_diffrn_orient_matrix_UB_13 0.0420999000
_diffrn_orient_matrix_UB_21 0.0544800000
_diffrn_orient_matrix_UB_22 -0.0040837000
_diffrn_orient_matrix_UB_23 -0.0097778000
_diffrn_orient_matrix_UB_31 -0.0251874000
_diffrn_orient_matrix_UB_32 0.0523614000
_diffrn_orient_matrix_UB_33 -0.0255355000
_diffrn_radiation_monochromator graphite
_diffrn_radiation_type MoK\a
_diffrn_radiation_wavelength 0.71073
_diffrn_reflns_av_R_equivalents 0.0227
_diffrn_reflns_av_unetI/netI 0.0369
_diffrn_reflns_limit_h_max 16
_diffrn_reflns_limit_h_min -13
_diffrn_reflns_limit_k_max 17
_diffrn_reflns_limit_k_min -15
_diffrn_reflns_limit_l_max 17
_diffrn_reflns_limit_l_min -17
_diffrn_reflns_number 17619
_diffrn_reflns_theta_full 26.37
_diffrn_reflns_theta_max 26.37
_diffrn_reflns_theta_min 3.08
_diffrn_source 'Enhance (Mo) X-ray Source'
_exptl_absorpt_coefficient_mu 1.433
_exptl_absorpt_correction_T_max 1.00000
_exptl_absorpt_correction_T_min 0.89423
_exptl_absorpt_correction_type multi-scan
_exptl_absorpt_process_details
;
CrysAlisPro, Agilent Technologies,
Version 1.171.35.21 (release 20-01-2012 CrysAlis171 .NET)
(compiled Jan 23 2012,18:06:46)
Empirical absorption correction using spherical harmonics,
 implemented in SCALE3 ABSPACK scaling algorithm.
;
_exptl_crystal_colour 'metallic light yellow'
_exptl_crystal_colour_lustre metallic
_exptl_crystal_colour_modifier light
_exptl_crystal_colour_primary yellow
_exptl_crystal_density_diffrn 1.398
_exptl_crystal_density_method 'not measured'
_exptl_crystal_description block
_exptl_crystal_F_000 970
_exptl_crystal_size_max 0.25
_exptl_crystal_size_mid 0.23
_exptl_crystal_size_min 0.2
_refine_diff_density_max 1.385
_refine_diff_density_min -0.433
_refine_diff_density_rms 0.105
_refine_ls_extinction_method none
_refine_ls_goodness_of_fit_ref 1.113
_refine_ls_hydrogen_treatment constr
_refine_ls_matrix_type full
_refine_ls_number_parameters 559
_refine_ls_number_reflns 9296
_refine_ls_number_restraints 0
_refine_ls_restrained_S_all 1.113
_refine_ls_R_factor_all 0.0470
_refine_ls_R_factor_gt 0.0375
_refine_ls_shift/su_max 0.001
_refine_ls_shift/su_mean 0.000
_refine_ls_structure_factor_coef Fsqd
_refine_ls_weighting_details 'calc w=1/[\s^2^(Fo^2^)+(0.0641P)^2^+0.9361P] where P=(Fo^2^+2Fc^2^)/3'
_refine_ls_weighting_scheme calc
_refine_ls_wR_factor_gt 0.1082
_refine_ls_wR_factor_ref 0.1149
_reflns_number_gt 8005
_reflns_number_total 9296
_reflns_threshold_expression >2sigma(I)
_cod_data_source_file c6ce00354k2.cif
_cod_data_source_block 2
_cod_depositor_comments 'Adding full bibliography for 7225096--7225100.cif.'
_cod_original_cell_volume 2273.51(12)
_cod_database_code 7225097
_reflns_odcompleteness_completeness 99.86
_reflns_odcompleteness_iscentric 1
_reflns_odcompleteness_theta 27.50
_olex2_refinement_description
;
1. Fixed Uiso
 At 1.2 times of:
  All C(H) groups, All C(H,H) groups
2.a Secondary CH2 refined with riding coordinates:
 C52(H52A,H52B)
2.b Aromatic/amide H refined with riding coordinates:
 C2(H2), C5(H5), C6(H6), C7(H7), C8(H8), C9(H9), C11(H11), C12(H12), C13(H13),
 C14(H14), C15(H15), C17(H17), C20(H20), C21(H21), C22(H22), C23(H23), C24(H24),
  C26(H26), C27(H27), C28(H28), C29(H29), C30(H30), C32(H32), C35(H35),
 C36(H36), C37(H37), C38(H38), C39(H39), C41(H41), C42(H42), C43(H43), C44(H44),
  C45(H45), C46(H46), C48(H48), C49(H49), C50(H50), C51(H51)
;
_olex2_submission_special_instructions 'No special instructions were received'

loop_
_space_group_symop_id
_space_group_symop_operation_xyz
1 'x, y, z'
2 '-x, -y, -z'

loop_
_atom_site_label
_atom_site_type_symbol
_atom_site_fract_x
_atom_site_fract_y
_atom_site_fract_z
_atom_site_U_iso_or_equiv
_atom_site_adp_type
_atom_site_occupancy
_atom_site_calc_flag
_atom_site_refinement_flags_posn
Eu1 Eu 0.254764(16) 0.352144(14) 0.333610(14) 0.03800(8) Uani 1 d .
O1 O 0.4066(2) 0.3586(2) 0.2485(2) 0.0481(7) Uani 1 d .
O2 O 0.2046(2) 0.5408(2) 0.2952(2) 0.0488(7) Uani 1 d .
O3 O 0.0880(3) 0.3330(3) 0.3385(2) 0.0519(7) Uani 1 d .
O4 O 0.1854(3) 0.3771(2) 0.1769(2) 0.0516(7) Uani 1 d .
O5 O 0.3454(3) 0.1747(2) 0.2822(2) 0.0535(7) Uani 1 d .
O6 O 0.2947(3) 0.2245(2) 0.4669(2) 0.0540(8) Uani 1 d .
N1 N 0.1464(3) 0.4771(3) 0.4696(2) 0.0414(7) Uani 1 d .
N2 N 0.3778(3) 0.3868(3) 0.4611(3) 0.0423(8) Uani 1 d .
C1 C 0.4216(3) 0.4325(3) 0.2001(3) 0.0421(9) Uani 1 d .
C2 C 0.3506(4) 0.5458(3) 0.2004(3) 0.0473(10) Uani 1 d .
H2 H 0.3720 0.5929 0.1641 0.057 Uiso 1 calc R
C3 C 0.2502(3) 0.5939(3) 0.2508(3) 0.0414(9) Uani 1 d .
C4 C 0.1888(4) 0.7182(3) 0.2549(3) 0.0460(9) Uani 1 d .
C5 C 0.0779(4) 0.7681(4) 0.2864(4) 0.0597(12) Uani 1 d .
H5 H 0.0415 0.7249 0.3032 0.072 Uiso 1 calc R
C6 C 0.0211(5) 0.8803(4) 0.2930(5) 0.0733(15) Uani 1 d .
H6 H -0.0536 0.9124 0.3130 0.088 Uiso 1 calc R
C7 C 0.0737(5) 0.9452(4) 0.2704(5) 0.0813(18) Uani 1 d .
H7 H 0.0353 1.0210 0.2759 0.098 Uiso 1 calc R
C8 C 0.1847(5) 0.8970(4) 0.2394(6) 0.088(2) Uani 1 d .
H8 H 0.2215 0.9402 0.2245 0.106 Uiso 1 calc R
C9 C 0.2397(5) 0.7858(4) 0.2308(5) 0.0716(16) Uani 1 d .
H9 H 0.3133 0.7546 0.2081 0.086 Uiso 1 calc R
C10 C 0.5245(4) 0.3919(4) 0.1392(3) 0.0466(9) Uani 1 d .
C11 C 0.5811(4) 0.4541(5) 0.1137(4) 0.0638(13) Uani 1 d .
H11 H 0.5544 0.5248 0.1342 0.077 Uiso 1 calc R
C12 C 0.6770(5) 0.4117(6) 0.0580(4) 0.0757(16) Uani 1 d .
H12 H 0.7150 0.4537 0.0425 0.091 Uiso 1 calc R
C13 C 0.7159(5) 0.3094(6) 0.0260(4) 0.0772(17) Uani 1 d .
H13 H 0.7795 0.2819 -0.0122 0.093 Uiso 1 calc R
C14 C 0.6604(5) 0.2463(5) 0.0504(4) 0.0790(16) Uani 1 d .
H14 H 0.6866 0.1762 0.0289 0.095 Uiso 1 calc R
C15 C 0.5651(4) 0.2883(4) 0.1074(3) 0.0582(12) Uani 1 d .
H15 H 0.5284 0.2454 0.1241 0.070 Uiso 1 calc R
C16 C 0.0439(3) 0.2965(3) 0.2804(3) 0.0462(10) Uani 1 d .
C17 C 0.0619(4) 0.2956(4) 0.1836(3) 0.0541(11) Uani 1 d .
H17 H 0.0301 0.2617 0.1481 0.065 Uiso 1 calc R
C18 C 0.1251(4) 0.3426(3) 0.1358(3) 0.0488(10) Uani 1 d .
C19 C 0.1218(4) 0.3561(3) 0.0297(3) 0.0533(11) Uani 1 d .
C20 C 0.0335(5) 0.3586(4) -0.0230(4) 0.0709(15) Uani 1 d .
H20 H -0.0227 0.3451 0.0069 0.085 Uiso 1 calc R
C21 C 0.0293(7) 0.3816(5) -0.1206(5) 0.088(2) Uani 1 d .
H21 H -0.0307 0.3843 -0.1554 0.105 Uiso 1 calc R
C22 C 0.1102(7) 0.3997(5) -0.1652(4) 0.092(2) Uani 1 d .
H22 H 0.1062 0.4146 -0.2305 0.111 Uiso 1 calc R
C23 C 0.1994(7) 0.3962(6) -0.1146(5) 0.094(2) Uani 1 d .
H23 H 0.2559 0.4083 -0.1456 0.113 Uiso 1 calc R
C24 C 0.2042(5) 0.3748(5) -0.0178(4) 0.0745(15) Uani 1 d .
H24 H 0.2644 0.3728 0.0162 0.089 Uiso 1 calc R
C25 C -0.0343(4) 0.2525(3) 0.3216(3) 0.0492(10) Uani 1 d .
C26 C -0.0130(4) 0.2001(4) 0.4127(4) 0.0598(12) Uani 1 d .
H26 H 0.0483 0.1940 0.4477 0.072 Uiso 1 calc R
C27 C -0.0834(6) 0.1575(5) 0.4505(5) 0.0763(16) Uani 1 d .
H27 H -0.0685 0.1222 0.5110 0.092 Uiso 1 calc R
C28 C -0.1759(5) 0.1669(5) 0.3995(5) 0.0818(18) Uani 1 d .
H28 H -0.2226 0.1377 0.4255 0.098 Uiso 1 calc R
C29 C -0.1979(5) 0.2194(5) 0.3104(5) 0.0810(18) Uani 1 d .
H29 H -0.2598 0.2259 0.2760 0.097 Uiso 1 calc R
C30 C -0.1287(4) 0.2625(4) 0.2718(4) 0.0645(13) Uani 1 d .
H30 H -0.1450 0.2988 0.2117 0.077 Uiso 1 calc R
C31 C 0.3633(3) 0.0790(3) 0.3140(3) 0.0448(9) Uani 1 d .
C32 C 0.3453(4) 0.0518(3) 0.4065(3) 0.0493(10) Uani 1 d .
H32 H 0.3530 -0.0189 0.4216 0.059 Uiso 1 calc R
C33 C 0.3163(3) 0.1238(3) 0.4786(3) 0.0430(9) Uani 1 d .
C34 C 0.3130(3) 0.0818(3) 0.5796(3) 0.0459(9) Uani 1 d .
C35 C 0.3754(4) -0.0290(4) 0.6101(4) 0.0523(11) Uani 1 d .
H35 H 0.4197 -0.0797 0.5674 0.063 Uiso 1 calc R
C36 C 0.3719(4) -0.0639(4) 0.7037(4) 0.0611(12) Uani 1 d .
H36 H 0.4138 -0.1380 0.7234 0.073 Uiso 1 calc R
C37 C 0.3074(5) 0.0097(5) 0.7677(4) 0.0688(14) Uani 1 d .
H37 H 0.3050 -0.0147 0.8304 0.083 Uiso 1 calc R
C38 C 0.2460(5) 0.1199(5) 0.7388(4) 0.0721(15) Uani 1 d .
H38 H 0.2022 0.1701 0.7820 0.086 Uiso 1 calc R
C39 C 0.2496(4) 0.1555(4) 0.6461(4) 0.0599(13) Uani 1 d .
H39 H 0.2090 0.2301 0.6274 0.072 Uiso 1 calc R
C40 C 0.4077(4) -0.0075(4) 0.2443(3) 0.0509(10) Uani 1 d .
C41 C 0.4740(4) -0.1181(4) 0.2716(4) 0.0628(13) Uani 1 d .
H41 H 0.4889 -0.1401 0.3355 0.075 Uiso 1 calc R
C42 C 0.5184(6) -0.1961(5) 0.2056(5) 0.0832(18) Uani 1 d .
H42 H 0.5628 -0.2700 0.2249 0.100 Uiso 1 calc R
C43 C 0.4964(6) -0.1637(6) 0.1115(5) 0.092(2) Uani 1 d .
H43 H 0.5266 -0.2158 0.0666 0.111 Uiso 1 calc R
C44 C 0.4295(7) -0.0538(6) 0.0825(5) 0.092(2) Uani 1 d .
H44 H 0.4130 -0.0320 0.0187 0.110 Uiso 1 calc R
C45 C 0.3879(5) 0.0226(5) 0.1495(4) 0.0712(14) Uani 1 d .
H45 H 0.3453 0.0967 0.1300 0.085 Uiso 1 calc R
C46 C 0.1998(4) 0.4990(4) 0.5307(3) 0.0495(10) Uani 1 d .
H46 H 0.1594 0.5497 0.5747 0.059 Uiso 1 calc R
C47 C 0.3239(4) 0.4463(3) 0.5340(3) 0.0463(9) Uani 1 d .
C48 C 0.4905(4) 0.3385(4) 0.4629(4) 0.0555(11) Uani 1 d .
H48 H 0.5292 0.2972 0.4127 0.067 Uiso 1 calc R
C49 C 0.5527(4) 0.3472(5) 0.5362(5) 0.0705(15) Uani 1 d .
H49 H 0.6314 0.3110 0.5356 0.085 Uiso 1 calc R
C50 C 0.4974(5) 0.4093(5) 0.6091(4) 0.0748(16) Uani 1 d .
H50 H 0.5377 0.4170 0.6585 0.090 Uiso 1 calc R
C51 C 0.3813(5) 0.4604(5) 0.6086(4) 0.0656(13) Uani 1 d .
H51 H 0.3416 0.5037 0.6574 0.079 Uiso 1 calc R
C52 C 0.0219(3) 0.5358(3) 0.4716(3) 0.0481(10) Uani 1 d .
H52A H -0.0084 0.5516 0.4076 0.058 Uiso 1 calc R
H52B H -0.0023 0.6053 0.5004 0.058 Uiso 1 calc R
O7 O 0.0563(7) 0.0665(5) -0.0072(5) 0.162(3) Uani 1 d .

loop_
_atom_site_aniso_label
_atom_site_aniso_U_11
_atom_site_aniso_U_22
_atom_site_aniso_U_33
_atom_site_aniso_U_23
_atom_site_aniso_U_13
_atom_site_aniso_U_12
Eu1 0.04032(12) 0.03788(12) 0.04056(13) -0.00312(8) 0.00138(8) -0.02185(9)
O1 0.0472(16) 0.0464(15) 0.0512(17) 0.0009(13) 0.0067(14) -0.0226(13)
O2 0.0469(16) 0.0409(15) 0.0606(19) 0.0000(13) 0.0048(14) -0.0223(12)
O3 0.0536(17) 0.0680(19) 0.0493(18) -0.0164(15) 0.0048(14) -0.0392(15)
O4 0.0571(18) 0.0566(17) 0.0464(17) 0.0029(14) -0.0095(14) -0.0307(15)
O5 0.0637(19) 0.0449(16) 0.0521(18) -0.0048(13) 0.0092(15) -0.0249(14)
O6 0.078(2) 0.0413(15) 0.0465(17) -0.0003(13) -0.0040(16) -0.0307(15)
N1 0.0364(16) 0.0414(17) 0.046(2) -0.0036(14) 0.0036(15) -0.0175(14)
N2 0.0382(17) 0.0420(17) 0.051(2) -0.0044(15) -0.0030(15) -0.0212(14)
C1 0.046(2) 0.053(2) 0.033(2) -0.0002(17) -0.0035(17) -0.0275(18)
C2 0.055(2) 0.050(2) 0.043(2) 0.0028(18) 0.0002(19) -0.029(2)
C3 0.047(2) 0.042(2) 0.040(2) -0.0001(16) -0.0110(18) -0.0241(17)
C4 0.052(2) 0.042(2) 0.049(2) 0.0018(18) -0.0098(19) -0.0252(18)
C5 0.059(3) 0.047(2) 0.076(3) -0.007(2) 0.005(3) -0.026(2)
C6 0.067(3) 0.051(3) 0.098(5) -0.012(3) 0.007(3) -0.022(2)
C7 0.088(4) 0.043(3) 0.110(5) -0.009(3) -0.006(4) -0.026(3)
C8 0.084(4) 0.049(3) 0.142(6) 0.004(3) -0.002(4) -0.041(3)
C9 0.059(3) 0.053(3) 0.112(5) 0.001(3) 0.000(3) -0.034(2)
C10 0.045(2) 0.057(2) 0.036(2) 0.0052(18) -0.0025(18) -0.0236(19)
C11 0.058(3) 0.071(3) 0.067(3) 0.000(3) 0.011(3) -0.036(2)
C12 0.065(3) 0.100(4) 0.069(4) 0.006(3) 0.012(3) -0.045(3)
C13 0.062(3) 0.105(5) 0.052(3) 0.001(3) 0.016(3) -0.028(3)
C14 0.074(4) 0.083(4) 0.066(4) -0.012(3) 0.018(3) -0.022(3)
C15 0.064(3) 0.062(3) 0.048(3) -0.001(2) 0.009(2) -0.028(2)
C16 0.041(2) 0.039(2) 0.059(3) -0.0084(18) -0.002(2) -0.0189(17)
C17 0.063(3) 0.055(3) 0.055(3) -0.011(2) -0.004(2) -0.035(2)
C18 0.051(2) 0.040(2) 0.047(2) -0.0024(18) -0.009(2) -0.0132(18)
C19 0.060(3) 0.040(2) 0.049(3) -0.0059(18) -0.005(2) -0.0121(19)
C20 0.079(4) 0.065(3) 0.065(3) -0.007(3) -0.022(3) -0.027(3)
C21 0.109(5) 0.072(4) 0.063(4) -0.014(3) -0.036(4) -0.022(4)
C22 0.134(6) 0.073(4) 0.044(3) -0.014(3) -0.006(4) -0.024(4)
C23 0.110(5) 0.098(5) 0.053(3) -0.006(3) 0.014(4) -0.028(4)
C24 0.078(4) 0.080(4) 0.055(3) -0.001(3) 0.001(3) -0.027(3)
C25 0.047(2) 0.045(2) 0.063(3) -0.016(2) 0.001(2) -0.0253(18)
C26 0.062(3) 0.064(3) 0.064(3) -0.010(2) -0.002(2) -0.037(2)
C27 0.093(4) 0.081(4) 0.072(4) -0.004(3) 0.009(3) -0.055(3)
C28 0.076(4) 0.091(4) 0.104(5) -0.019(4) 0.019(4) -0.059(3)
C29 0.058(3) 0.097(4) 0.108(5) -0.014(4) -0.006(3) -0.052(3)
C30 0.057(3) 0.065(3) 0.077(4) -0.002(3) -0.015(3) -0.031(2)
C31 0.041(2) 0.041(2) 0.058(3) -0.0086(18) 0.0028(19) -0.0223(17)
C32 0.056(3) 0.042(2) 0.058(3) -0.0042(19) 0.005(2) -0.0294(19)
C33 0.043(2) 0.043(2) 0.049(2) -0.0004(17) -0.0020(18) -0.0255(17)
C34 0.045(2) 0.047(2) 0.054(3) 0.0008(19) -0.0017(19) -0.0288(18)
C35 0.053(2) 0.046(2) 0.061(3) 0.003(2) -0.001(2) -0.026(2)
C36 0.067(3) 0.057(3) 0.064(3) 0.011(2) -0.004(3) -0.034(2)
C37 0.080(4) 0.076(3) 0.058(3) 0.011(3) 0.000(3) -0.044(3)
C38 0.079(4) 0.074(3) 0.057(3) -0.006(3) 0.015(3) -0.030(3)
C39 0.064(3) 0.048(3) 0.060(3) 0.001(2) 0.006(2) -0.021(2)
C40 0.055(2) 0.052(2) 0.058(3) -0.015(2) 0.011(2) -0.033(2)
C41 0.065(3) 0.053(3) 0.073(3) -0.018(2) 0.011(3) -0.027(2)
C42 0.093(4) 0.062(3) 0.094(5) -0.031(3) 0.014(4) -0.031(3)
C43 0.105(5) 0.093(5) 0.089(5) -0.048(4) 0.025(4) -0.047(4)
C44 0.123(6) 0.100(5) 0.065(4) -0.027(3) 0.012(4) -0.058(4)
C45 0.091(4) 0.065(3) 0.063(3) -0.011(3) 0.003(3) -0.039(3)
C46 0.049(2) 0.049(2) 0.050(3) -0.0161(19) 0.006(2) -0.0208(19)
C47 0.049(2) 0.046(2) 0.050(2) -0.0058(18) -0.0024(19) -0.0263(18)
C48 0.042(2) 0.058(3) 0.067(3) 0.000(2) -0.006(2) -0.023(2)
C49 0.045(3) 0.077(3) 0.089(4) 0.004(3) -0.018(3) -0.029(2)
C50 0.070(3) 0.091(4) 0.071(4) -0.008(3) -0.027(3) -0.042(3)
C51 0.066(3) 0.075(3) 0.061(3) -0.014(3) -0.010(3) -0.035(3)
C52 0.040(2) 0.046(2) 0.053(3) -0.0033(19) 0.0065(19) -0.0154(17)
O7 0.234(8) 0.112(5) 0.115(5) -0.008(4) 0.018(5) -0.057(5)

loop_
_atom_type_symbol
_atom_type_description
_atom_type_scat_dispersion_real
_atom_type_scat_dispersion_imag
_atom_type_scat_source
C C 0.0030 0.0020 'International Tables Vol C Tables 4.2.6.8 and 6.1.1.4'
H H 0.0000 0.0000 'International Tables Vol C Tables 4.2.6.8 and 6.1.1.4'
Eu Eu -0.1580 3.6680 'International Tables Vol C Tables 4.2.6.8 and 6.1.1.4'
N N 0.0060 0.0030 'International Tables Vol C Tables 4.2.6.8 and 6.1.1.4'
O O 0.0110 0.0060 'International Tables Vol C Tables 4.2.6.8 and 6.1.1.4'

loop_
_geom_angle_atom_site_label_1
_geom_angle_atom_site_label_2
_geom_angle_atom_site_label_3
_geom_angle
_geom_angle_site_symmetry_1
_geom_angle_site_symmetry_3
O1 Eu1 O2 73.12(10) . .
O1 Eu1 O4 79.59(11) . .
O1 Eu1 O6 118.82(11) . .
O1 Eu1 N1 125.61(10) . .
O1 Eu1 N2 74.79(11) . .
O2 Eu1 N1 67.31(10) . .
O2 Eu1 N2 79.27(10) . .
O3 Eu1 O1 150.42(11) . .
O3 Eu1 O2 107.67(11) . .
O3 Eu1 O4 71.88(11) . .
O3 Eu1 O6 80.16(12) . .
O3 Eu1 N1 78.71(10) . .
O3 Eu1 N2 134.79(11) . .
O4 Eu1 O2 78.33(11) . .
O4 Eu1 O6 138.68(10) . .
O4 Eu1 N1 124.60(11) . .
O4 Eu1 N2 149.87(10) . .
O5 Eu1 O1 78.73(10) . .
O5 Eu1 O2 145.48(11) . .
O5 Eu1 O3 87.39(11) . .
O5 Eu1 O4 77.27(11) . .
O5 Eu1 O6 71.55(11) . .
O5 Eu1 N1 147.19(11) . .
O5 Eu1 N2 112.29(11) . .
O6 Eu1 O2 140.40(11) . .
O6 Eu1 N1 76.84(10) . .
O6 Eu1 N2 69.45(11) . .
N1 Eu1 N2 62.62(10) . .
C1 O1 Eu1 135.1(3) . .
C3 O2 Eu1 135.7(3) . .
C16 O3 Eu1 132.0(3) . .
C18 O4 Eu1 133.5(3) . .
C31 O5 Eu1 136.7(3) . .
C33 O6 Eu1 134.4(3) . .
C46 N1 Eu1 120.3(3) . .
C46 N1 C52 117.2(4) . .
C52 N1 Eu1 122.0(3) . .
C47 N2 Eu1 118.1(3) . .
C48 N2 Eu1 123.9(3) . .
C48 N2 C47 117.5(4) . .
O1 C1 C2 125.0(4) . .
O1 C1 C10 115.5(4) . .
C2 C1 C10 119.5(4) . .
C1 C2 H2 117.4 . .
C3 C2 C1 125.2(4) . .
C3 C2 H2 117.4 . .
O2 C3 C2 124.5(4) . .
O2 C3 C4 115.7(4) . .
C2 C3 C4 119.8(4) . .
C5 C4 C3 119.7(4) . .
C9 C4 C3 122.8(4) . .
C9 C4 C5 117.5(4) . .
C4 C5 H5 119.5 . .
C6 C5 C4 120.9(5) . .
C6 C5 H5 119.5 . .
C5 C6 H6 119.7 . .
C7 C6 C5 120.6(5) . .
C7 C6 H6 119.7 . .
C6 C7 H7 120.3 . .
C6 C7 C8 119.4(5) . .
C8 C7 H7 120.3 . .
C7 C8 H8 120.1 . .
C9 C8 C7 119.7(5) . .
C9 C8 H8 120.1 . .
C4 C9 H9 119.1 . .
C8 C9 C4 121.8(5) . .
C8 C9 H9 119.1 . .
C11 C10 C1 123.1(4) . .
C15 C10 C1 118.5(4) . .
C15 C10 C11 118.4(4) . .
C10 C11 H11 119.7 . .
C10 C11 C12 120.6(5) . .
C12 C11 H11 119.7 . .
C11 C12 H12 119.7 . .
C13 C12 C11 120.5(5) . .
C13 C12 H12 119.7 . .
C12 C13 H13 120.2 . .
C12 C13 C14 119.7(5) . .
C14 C13 H13 120.2 . .
C13 C14 H14 120.1 . .
C13 C14 C15 119.8(6) . .
C15 C14 H14 120.1 . .
C10 C15 C14 121.0(5) . .
C10 C15 H15 119.5 . .
C14 C15 H15 119.5 . .
O3 C16 C17 125.0(4) . .
O3 C16 C25 116.2(4) . .
C17 C16 C25 118.8(4) . .
C16 C17 H17 118.0 . .
C16 C17 C18 124.1(4) . .
C18 C17 H17 118.0 . .
O4 C18 C17 123.9(4) . .
O4 C18 C19 116.4(4) . .
C17 C18 C19 119.7(4) . .
C20 C19 C18 122.3(5) . .
C24 C19 C18 119.5(5) . .
C24 C19 C20 118.0(5) . .
C19 C20 H20 120.0 . .
C19 C20 C21 119.9(6) . .
C21 C20 H20 120.0 . .
C20 C21 H21 119.5 . .
C22 C21 C20 121.1(6) . .
C22 C21 H21 119.5 . .
C21 C22 H22 119.9 . .
C21 C22 C23 120.1(6) . .
C23 C22 H22 119.9 . .
C22 C23 H23 120.2 . .
C22 C23 C24 119.5(7) . .
C24 C23 H23 120.2 . .
C19 C24 H24 119.3 . .
C23 C24 C19 121.4(6) . .
C23 C24 H24 119.3 . .
C26 C25 C16 119.4(4) . .
C30 C25 C16 122.1(5) . .
C30 C25 C26 118.6(4) . .
C25 C26 H26 120.1 . .
C27 C26 C25 119.8(5) . .
C27 C26 H26 120.1 . .
C26 C27 H27 119.6 . .
C26 C27 C28 120.9(6) . .
C28 C27 H27 119.6 . .
C27 C28 H28 120.2 . .
C29 C28 C27 119.5(5) . .
C29 C28 H28 120.2 . .
C28 C29 H29 119.9 . .
C28 C29 C30 120.3(5) . .
C30 C29 H29 119.9 . .
C25 C30 H30 119.5 . .
C29 C30 C25 121.0(5) . .
C29 C30 H30 119.5 . .
O5 C31 C32 124.3(4) . .
O5 C31 C40 115.6(4) . .
C32 C31 C40 120.1(4) . .
C31 C32 H32 118.0 . .
C31 C32 C33 124.0(4) . .
C33 C32 H32 118.0 . .
O6 C33 C32 124.7(4) . .
O6 C33 C34 115.4(4) . .
C32 C33 C34 119.8(4) . .
C35 C34 C33 122.0(4) . .
C35 C34 C39 118.2(4) . .
C39 C34 C33 119.8(4) . .
C34 C35 H35 119.9 . .
C36 C35 C34 120.2(5) . .
C36 C35 H35 119.9 . .
C35 C36 H36 119.6 . .
C37 C36 C35 120.7(5) . .
C37 C36 H36 119.6 . .
C36 C37 H37 120.1 . .
C36 C37 C38 119.8(5) . .
C38 C37 H37 120.1 . .
C37 C38 H38 120.0 . .
C39 C38 C37 119.9(5) . .
C39 C38 H38 120.0 . .
C34 C39 H39 119.4 . .
C38 C39 C34 121.2(5) . .
C38 C39 H39 119.4 . .
C41 C40 C31 122.2(5) . .
C45 C40 C31 119.6(4) . .
C45 C40 C41 118.1(5) . .
C40 C41 H41 119.4 . .
C42 C41 C40 121.2(6) . .
C42 C41 H41 119.4 . .
C41 C42 H42 120.3 . .
C43 C42 C41 119.4(6) . .
C43 C42 H42 120.3 . .
C42 C43 H43 119.8 . .
C42 C43 C44 120.5(6) . .
C44 C43 H43 119.8 . .
C43 C44 H44 120.5 . .
C45 C44 C43 119.0(7) . .
C45 C44 H44 120.5 . .
C40 C45 C44 121.8(6) . .
C40 C45 H45 119.1 . .
C44 C45 H45 119.1 . .
N1 C46 H46 119.2 . .
N1 C46 C47 121.6(4) . .
C47 C46 H46 119.2 . .
N2 C47 C46 116.7(4) . .
N2 C47 C51 122.4(4) . .
C51 C47 C46 120.8(4) . .
N2 C48 H48 118.6 . .
N2 C48 C49 122.8(5) . .
C49 C48 H48 118.6 . .
C48 C49 H49 120.4 . .
C50 C49 C48 119.3(5) . .
C50 C49 H49 120.4 . .
C49 C50 H50 120.5 . .
C49 C50 C51 118.9(5) . .
C51 C50 H50 120.5 . .
C47 C51 H51 120.5 . .
C50 C51 C47 119.0(5) . .
C50 C51 H51 120.5 . .
N1 C52 C52 109.0(4) . 2_566
N1 C52 H52A 109.9 . .
N1 C52 H52B 109.9 . .
C52 C52 H52A 109.9 2_566 .
C52 C52 H52B 109.9 2_566 .
H52A C52 H52B 108.3 . .

loop_
_geom_bond_atom_site_label_1
_geom_bond_atom_site_label_2
_geom_bond_distance
_geom_bond_site_symmetry_2
Eu1 O1 2.353(3) .
Eu1 O2 2.367(3) .
Eu1 O3 2.337(3) .
Eu1 O4 2.365(3) .
Eu1 O5 2.325(3) .
Eu1 O6 2.366(3) .
Eu1 N1 2.609(3) .
Eu1 N2 2.667(3) .
O1 C1 1.263(5) .
O2 C3 1.263(5) .
O3 C16 1.270(5) .
O4 C18 1.264(5) .
O5 C31 1.264(5) .
O6 C33 1.267(5) .
N1 C46 1.265(5) .
N1 C52 1.472(5) .
N2 C47 1.341(5) .
N2 C48 1.332(5) .
C1 C2 1.398(6) .
C1 C10 1.497(6) .
C2 H2 0.9300 .
C2 C3 1.393(6) .
C3 C4 1.516(6) .
C4 C5 1.389(6) .
C4 C9 1.387(6) .
C5 H5 0.9300 .
C5 C6 1.374(7) .
C6 H6 0.9300 .
C6 C7 1.369(8) .
C7 H7 0.9300 .
C7 C8 1.387(9) .
C8 H8 0.9300 .
C8 C9 1.364(7) .
C9 H9 0.9300 .
C10 C11 1.387(6) .
C10 C15 1.372(7) .
C11 H11 0.9300 .
C11 C12 1.388(7) .
C12 H12 0.9300 .
C12 C13 1.359(9) .
C13 H13 0.9300 .
C13 C14 1.384(9) .
C14 H14 0.9300 .
C14 C15 1.392(7) .
C15 H15 0.9300 .
C16 C17 1.386(7) .
C16 C25 1.502(6) .
C17 H17 0.9300 .
C17 C18 1.401(7) .
C18 C19 1.500(6) .
C19 C20 1.388(7) .
C19 C24 1.380(8) .
C20 H20 0.9300 .
C20 C21 1.392(9) .
C21 H21 0.9300 .
C21 C22 1.339(10) .
C22 H22 0.9300 .
C22 C23 1.377(10) .
C23 H23 0.9300 .
C23 C24 1.378(8) .
C24 H24 0.9300 .
C25 C26 1.398(7) .
C25 C30 1.398(6) .
C26 H26 0.9300 .
C26 C27 1.383(7) .
C27 H27 0.9300 .
C27 C28 1.390(9) .
C28 H28 0.9300 .
C28 C29 1.373(9) .
C29 H29 0.9300 .
C29 C30 1.379(8) .
C30 H30 0.9300 .
C31 C32 1.380(6) .
C31 C40 1.492(6) .
C32 H32 0.9300 .
C32 C33 1.394(6) .
C33 C34 1.508(6) .
C34 C35 1.392(6) .
C34 C39 1.393(6) .
C35 H35 0.9300 .
C35 C36 1.382(7) .
C36 H36 0.9300 .
C36 C37 1.371(8) .
C37 H37 0.9300 .
C37 C38 1.380(8) .
C38 H38 0.9300 .
C38 C39 1.373(7) .
C39 H39 0.9300 .
C40 C41 1.386(7) .
C40 C45 1.371(7) .
C41 H41 0.9300 .
C41 C42 1.379(7) .
C42 H42 0.9300 .
C42 C43 1.369(10) .
C43 H43 0.9300 .
C43 C44 1.386(10) .
C44 H44 0.9300 .
C44 C45 1.374(8) .
C45 H45 0.9300 .
C46 H46 0.9300 .
C46 C47 1.466(6) .
C47 C51 1.390(6) .
C48 H48 0.9300 .
C48 C49 1.386(7) .
C49 H49 0.9300 .
C49 C50 1.360(8) .
C50 H50 0.9300 .
C50 C51 1.371(7) .
C51 H51 0.9300 .
C52 C52 1.520(8) 2_566
C52 H52A 0.9700 .
C52 H52B 0.9700 .

loop_
_geom_torsion_atom_site_label_1
_geom_torsion_atom_site_label_2
_geom_torsion_atom_site_label_3
_geom_torsion_atom_site_label_4
_geom_torsion
_geom_torsion_site_symmetry_4
Eu1 O1 C1 C2 14.6(7) .
Eu1 O1 C1 C10 -165.7(3) .
Eu1 O2 C3 C2 6.6(6) .
Eu1 O2 C3 C4 -173.0(3) .
Eu1 O3 C16 C17 -25.5(7) .
Eu1 O3 C16 C25 155.1(3) .
Eu1 O4 C18 C17 14.7(6) .
Eu1 O4 C18 C19 -166.3(3) .
Eu1 O5 C31 C32 -12.3(7) .
Eu1 O5 C31 C40 168.2(3) .
Eu1 O6 C33 C32 14.2(7) .
Eu1 O6 C33 C34 -167.9(3) .
Eu1 N1 C46 C47 -6.7(6) .
Eu1 N1 C52 C52 92.4(5) 2_566
Eu1 N2 C47 C46 -7.4(5) .
Eu1 N2 C47 C51 173.9(4) .
Eu1 N2 C48 C49 -171.9(4) .
O1 Eu1 O2 C3 0.8(4) .
O1 Eu1 O3 C16 16.1(5) .
O1 Eu1 O4 C18 145.0(4) .
O1 Eu1 O5 C31 145.5(4) .
O1 Eu1 O6 C33 -85.5(4) .
O1 Eu1 N1 C46 -40.8(4) .
O1 Eu1 N1 C52 131.1(3) .
O1 Eu1 N2 C47 148.3(3) .
O1 Eu1 N2 C48 -39.5(3) .
O1 C1 C2 C3 -3.0(7) .
O1 C1 C10 C11 -152.0(4) .
O1 C1 C10 C15 27.7(6) .
O2 Eu1 O1 C1 -11.5(4) .
O2 Eu1 O3 C16 102.9(4) .
O2 Eu1 O4 C18 -140.2(4) .
O2 Eu1 O5 C31 -178.8(4) .
O2 Eu1 O6 C33 176.1(3) .
O2 Eu1 N1 C46 -87.5(3) .
O2 Eu1 N1 C52 84.5(3) .
O2 Eu1 N2 C47 73.1(3) .
O2 Eu1 N2 C48 -114.8(3) .
O2 C3 C4 C5 -14.5(6) .
O2 C3 C4 C9 163.7(5) .
O3 Eu1 O1 C1 84.7(4) .
O3 Eu1 O2 C3 -148.2(4) .
O3 Eu1 O4 C18 -27.1(4) .
O3 Eu1 O5 C31 -60.8(4) .
O3 Eu1 O6 C33 70.2(4) .
O3 Eu1 N1 C46 157.8(3) .
O3 Eu1 N1 C52 -30.3(3) .
O3 Eu1 N2 C47 -31.2(4) .
O3 Eu1 N2 C48 140.9(3) .
O3 C16 C17 C18 -5.0(7) .
O3 C16 C25 C26 -33.2(6) .
O3 C16 C25 C30 146.5(4) .
O4 Eu1 O1 C1 69.3(4) .
O4 Eu1 O2 C3 -81.7(4) .
O4 Eu1 O3 C16 32.0(4) .
O4 Eu1 O5 C31 -132.8(4) .
O4 Eu1 O6 C33 22.7(5) .
O4 Eu1 N1 C46 -143.8(3) .
O4 Eu1 N1 C52 28.2(3) .
O4 Eu1 N2 C47 115.6(3) .
O4 Eu1 N2 C48 -72.2(4) .
O4 C18 C19 C20 -157.3(4) .
O4 C18 C19 C24 17.8(6) .
O5 Eu1 O1 C1 148.3(4) .
O5 Eu1 O2 C3 -35.9(5) .
O5 Eu1 O3 C16 -45.4(4) .
O5 Eu1 O4 C18 64.4(4) .
O5 Eu1 O6 C33 -20.3(4) .
O5 Eu1 N1 C46 91.1(4) .
O5 Eu1 N1 C52 -97.0(3) .
O5 Eu1 N2 C47 -141.0(3) .
O5 Eu1 N2 C48 31.2(4) .
O5 C31 C32 C33 -6.9(7) .
O5 C31 C40 C41 152.6(4) .
O5 C31 C40 C45 -24.0(6) .
O6 Eu1 O1 C1 -150.3(4) .
O6 Eu1 O2 C3 115.9(4) .
O6 Eu1 O3 C16 -117.2(4) .
O6 Eu1 O4 C18 22.8(5) .
O6 Eu1 O5 C31 19.7(4) .
O6 Eu1 N1 C46 75.4(3) .
O6 Eu1 N1 C52 -112.7(3) .
O6 Eu1 N2 C47 -82.2(3) .
O6 Eu1 N2 C48 89.9(3) .
O6 C33 C34 C35 -153.7(4) .
O6 C33 C34 C39 23.7(6) .
N1 Eu1 O1 C1 -56.0(4) .
N1 Eu1 O2 C3 142.7(4) .
N1 Eu1 O3 C16 164.4(4) .
N1 Eu1 O4 C18 -88.6(4) .
N1 Eu1 O5 C31 3.6(5) .
N1 Eu1 O6 C33 150.8(4) .
N1 Eu1 N2 C47 3.2(3) .
N1 Eu1 N2 C48 175.3(4) .
N1 C46 C47 N2 9.6(6) .
N1 C46 C47 C51 -171.7(5) .
N2 Eu1 O1 C1 -94.7(4) .
N2 Eu1 O2 C3 78.0(4) .
N2 Eu1 O3 C16 -164.8(3) .
N2 Eu1 O4 C18 177.0(3) .
N2 Eu1 O5 C31 77.2(4) .
N2 Eu1 O6 C33 -143.8(4) .
N2 Eu1 N1 C46 1.9(3) .
N2 Eu1 N1 C52 173.9(3) .
N2 C47 C51 C50 -1.7(8) .
N2 C48 C49 C50 -1.4(8) .
C1 C2 C3 O2 -7.4(7) .
C1 C2 C3 C4 172.2(4) .
C1 C10 C11 C12 179.2(5) .
C1 C10 C15 C14 179.9(5) .
C2 C1 C10 C11 27.8(6) .
C2 C1 C10 C15 -152.6(4) .
C2 C3 C4 C5 165.8(4) .
C2 C3 C4 C9 -16.0(7) .
C3 C4 C5 C6 178.4(5) .
C3 C4 C9 C8 -176.8(6) .
C4 C5 C6 C7 -1.3(9) .
C5 C4 C9 C8 1.5(9) .
C5 C6 C7 C8 0.9(10) .
C6 C7 C8 C9 0.7(11) .
C7 C8 C9 C4 -1.9(11) .
C9 C4 C5 C6 0.1(8) .
C10 C1 C2 C3 177.3(4) .
C10 C11 C12 C13 1.2(9) .
C11 C10 C15 C14 -0.4(7) .
C11 C12 C13 C14 -1.0(9) .
C12 C13 C14 C15 0.2(9) .
C13 C14 C15 C10 0.6(8) .
C15 C10 C11 C12 -0.5(8) .
C16 C17 C18 O4 10.3(7) .
C16 C17 C18 C19 -168.6(4) .
C16 C25 C26 C27 -178.8(5) .
C16 C25 C30 C29 178.6(5) .
C17 C16 C25 C26 147.3(5) .
C17 C16 C25 C30 -32.9(6) .
C17 C18 C19 C20 21.7(6) .
C17 C18 C19 C24 -163.2(5) .
C18 C19 C20 C21 174.0(5) .
C18 C19 C24 C23 -174.8(5) .
C19 C20 C21 C22 1.0(9) .
C20 C19 C24 C23 0.5(8) .
C20 C21 C22 C23 -0.2(10) .
C21 C22 C23 C24 -0.4(10) .
C22 C23 C24 C19 0.3(10) .
C24 C19 C20 C21 -1.1(8) .
C25 C16 C17 C18 174.4(4) .
C25 C26 C27 C28 -0.6(9) .
C26 C25 C30 C29 -1.6(8) .
C26 C27 C28 C29 -0.2(10) .
C27 C28 C29 C30 0.1(10) .
C28 C29 C30 C25 0.9(9) .
C30 C25 C26 C27 1.4(7) .
C31 C32 C33 O6 5.6(7) .
C31 C32 C33 C34 -172.2(4) .
C31 C40 C41 C42 -177.1(5) .
C31 C40 C45 C44 178.4(5) .
C32 C31 C40 C41 -26.9(6) .
C32 C31 C40 C45 156.5(5) .
C32 C33 C34 C35 24.2(6) .
C32 C33 C34 C39 -158.4(4) .
C33 C34 C35 C36 178.7(4) .
C33 C34 C39 C38 -179.3(5) .
C34 C35 C36 C37 -0.1(7) .
C35 C34 C39 C38 -1.8(8) .
C35 C36 C37 C38 -0.6(8) .
C36 C37 C38 C39 0.1(9) .
C37 C38 C39 C34 1.1(9) .
C39 C34 C35 C36 1.3(7) .
C40 C31 C32 C33 172.5(4) .
C40 C41 C42 C43 -0.1(9) .
C41 C40 C45 C44 1.7(8) .
C41 C42 C43 C44 -0.5(11) .
C42 C43 C44 C45 1.6(11) .
C43 C44 C45 C40 -2.2(10) .
C45 C40 C41 C42 -0.5(8) .
C46 N1 C52 C52 -95.4(6) 2_566
C46 C47 C51 C50 179.7(5) .
C47 N2 C48 C49 0.3(7) .
C48 N2 C47 C46 179.9(4) .
C48 N2 C47 C51 1.3(6) .
C48 C49 C50 C51 0.9(9) .
C49 C50 C51 C47 0.5(9) .
C52 N1 C46 C47 -179.1(4) .
